data_7017291
loop_
_publ_author_name
'Oelkers, Benjamin'
'Sundermeyer, J\"org'

_publ_section_title
;
 Sulfonate-tagged 1,4-diazabutadiene (DAD(S)) ligands and their
 noble-metal complexes - synthesis, characterization and immobilization in
 ionic liquids.
;
_journal_issue 47
_journal_name_full 'Dalton transactions (Cambridge, England : 2003)'
_journal_page_first 12727
_journal_page_last 12741
_journal_paper_doi 10.1039/c1dt10939a
_journal_volume 40
_journal_year 2011
_chemical_formula_moiety 'C20 H22 Cl2 N2 O6 Pd S2, 2(C6 H16 N)'
_chemical_formula_sum 'C32 H54 Cl2 N4 O6 Pd S2'
_chemical_formula_weight 832.21
_chemical_name_systematic
;
?
;
_space_group_IT_number 14
_symmetry_cell_setting monoclinic
_symmetry_space_group_name_Hall '-P 2yab'
_symmetry_space_group_name_H-M 'P 1 21/a 1'
_atom_sites_solution_hydrogens geom
_atom_sites_solution_primary direct
_atom_sites_solution_secondary difmap
_audit_creation_method SHELXL-97
_cell_angle_alpha 90.00
_cell_angle_beta 90.841(3)
_cell_angle_gamma 90.00
_cell_formula_units_Z 4
_cell_length_a 13.5983(5)
_cell_length_b 7.4017(3)
_cell_length_c 38.4451(14)
_cell_measurement_reflns_used 6994
_cell_measurement_temperature 100(2)
_cell_measurement_theta_max 27.39
_cell_measurement_theta_min 2.8
_cell_volume 3869.1(3)
_computing_cell_refinement 'STOE X-AREA'
_computing_data_collection 'STOE X-AREA'
_computing_data_reduction 'STOE X-RED'
_computing_molecular_graphics 'Ortep-3 for Windows (Farrugia, 1997)'
_computing_publication_material 'WinGX publication routines (Farrugia, 1999)'
_computing_structure_refinement 'SHELXL-97 (Sheldrick, 2008)'
_computing_structure_solution 'SIR92 (Giacovazzo et al, 1993)'
_diffrn_ambient_temperature 100(2)
_diffrn_detector_area_resol_mean 6.67
_diffrn_measured_fraction_theta_full 0.998
_diffrn_measured_fraction_theta_max 0.996
_diffrn_measurement_device_type 'STOE IPDS 2'
_diffrn_measurement_method 'rotation method'
_diffrn_radiation_monochromator graphite
_diffrn_radiation_source 'fine-focus sealed tube'
_diffrn_radiation_type MoK\a
_diffrn_radiation_wavelength 0.71073
_diffrn_reflns_av_R_equivalents 0.1056
_diffrn_reflns_av_sigmaI/netI 0.1926
_diffrn_reflns_limit_h_max 17
_diffrn_reflns_limit_h_min -17
_diffrn_reflns_limit_k_max 8
_diffrn_reflns_limit_k_min -9
_diffrn_reflns_limit_l_max 41
_diffrn_reflns_limit_l_min -48
_diffrn_reflns_number 22338
_diffrn_reflns_theta_full 25.00
_diffrn_reflns_theta_max 26.73
_diffrn_reflns_theta_min 2.80
_exptl_absorpt_coefficient_mu 0.771
_exptl_absorpt_correction_T_max 0.9355
_exptl_absorpt_correction_T_min 0.8756
_exptl_absorpt_correction_type multi-scan
_exptl_absorpt_process_details
;
[c.f. r.h. blessing, acta cryst. (1995), a51, 33-38]
;
_exptl_crystal_colour yellow
_exptl_crystal_density_diffrn 1.429
_exptl_crystal_density_method 'not measured'
_exptl_crystal_description prism
_exptl_crystal_F_000 1736
_exptl_crystal_size_max 0.24
_exptl_crystal_size_mid 0.08
_exptl_crystal_size_min 0.08
_refine_diff_density_max 1.160
_refine_diff_density_min -0.717
_refine_diff_density_rms 0.098
_refine_ls_extinction_method none
_refine_ls_goodness_of_fit_ref 0.777
_refine_ls_hydrogen_treatment constr
_refine_ls_matrix_type full
_refine_ls_number_parameters 436
_refine_ls_number_reflns 8201
_refine_ls_number_restraints 108
_refine_ls_restrained_S_all 0.797
_refine_ls_R_factor_all 0.1552
_refine_ls_R_factor_gt 0.0677
_refine_ls_shift/su_max 0.004
_refine_ls_shift/su_mean 0.000
_refine_ls_structure_factor_coef Fsqd
_refine_ls_weighting_details 'calc w=1/[\s^2^(Fo^2^)+(0.0735P)^2^+0.0000P] where P=(Fo^2^+2Fc^2^)/3'
_refine_ls_weighting_scheme calc
_refine_ls_wR_factor_gt 0.1473
_refine_ls_wR_factor_ref 0.1666
_reflns_number_gt 3233
_reflns_number_total 8201
_reflns_threshold_expression >2\s(I)
_cod_data_source_file c1dt10939a.txt
_cod_data_source_block compound12d
_cod_original_sg_symbol_H-M 'P 21/a'
_cod_database_code 7017291

loop_
_symmetry_equiv_pos_as_xyz
'x, y, z'
'-x+1/2, y+1/2, -z'
'-x, -y, -z'
'x-1/2, -y-1/2, z'

loop_
_atom_site_label
_atom_site_type_symbol
_atom_site_fract_x
_atom_site_fract_y
_atom_site_fract_z
_atom_site_U_iso_or_equiv
_atom_site_adp_type
_atom_site_occupancy
_atom_site_symmetry_multiplicity
_atom_site_calc_flag
_atom_site_refinement_flags
Pd1 Pd 0.94040(3) 0.14878(5) 0.745214(13) 0.04905(11) Uani 1 1 d .
Cl1 Cl 0.91450(8) -0.09147(16) 0.70752(4) 0.0521(4) Uani 1 1 d .
Cl2 Cl 0.82402(10) 0.0409(2) 0.78199(5) 0.0759(5) Uani 1 1 d .
S101 S 1.17103(10) 0.0593(2) 0.57432(4) 0.0585(4) Uani 1 1 d .
S102 S 0.83540(15) 0.3943(3) 0.92241(6) 0.0994(7) Uani 1 1 d .
O101 O 1.2785(3) 0.0720(7) 0.57843(12) 0.0880(16) Uani 1 1 d .
O102 O 1.1307(3) 0.1877(7) 0.55055(12) 0.1042(18) Uani 1 1 d .
O103 O 1.1497(3) -0.1283(6) 0.56898(13) 0.0940(16) Uani 1 1 d .
O104 O 0.8808(4) 0.2510(9) 0.94106(16) 0.133(2) Uani 1 1 d .
O105 O 0.8557(5) 0.5757(9) 0.93582(17) 0.148(3) Uani 1 1 d .
O106 O 0.7299(4) 0.3741(11) 0.91772(15) 0.142(3) Uani 1 1 d .
N101 N 1.0364(3) 0.2795(5) 0.71438(12) 0.0431(12) Uani 1 1 d .
N102 N 0.9772(3) 0.3587(6) 0.77601(11) 0.0478(12) Uani 1 1 d .
C101 C 1.0662(3) 0.4316(7) 0.72680(14) 0.0443(14) Uani 1 1 d .
C102 C 1.1343(3) 0.5615(7) 0.70822(15) 0.0504(15) Uani 1 1 d .
H02A H 1.1508 0.5121 0.6854 0.076 Uiso 1 1 calc R
H02B H 1.1946 0.5779 0.7221 0.076 Uiso 1 1 calc R
H02C H 1.1013 0.6783 0.7052 0.076 Uiso 1 1 calc R
C103 C 1.0650(3) 0.2228(6) 0.68106(14) 0.0403(13) Uani 1 1 d .
C104 C 1.0129(3) 0.2840(7) 0.65129(16) 0.0503(16) Uani 1 1 d .
C105 C 1.0453(3) 0.2308(7) 0.61864(15) 0.0462(15) Uani 1 1 d .
H05 H 1.0122 0.2741 0.5984 0.055 Uiso 1 1 calc R
C106 C 1.1251(3) 0.1153(6) 0.61523(14) 0.0416(14) Uani 1 1 d .
C107 C 1.1719(3) 0.0477(6) 0.64534(14) 0.0420(14) Uani 1 1 d .
H07 H 1.2239 -0.0371 0.6431 0.050 Uiso 1 1 calc R
C108 C 1.1439(3) 0.1020(6) 0.67835(15) 0.0442(15) Uani 1 1 d .
C109 C 0.9235(3) 0.4040(8) 0.65466(16) 0.0636(18) Uani 1 1 d .
H09A H 0.9429 0.5189 0.6654 0.095 Uiso 1 1 calc R
H09B H 0.8748 0.3439 0.6692 0.095 Uiso 1 1 calc R
H09C H 0.8948 0.4267 0.6315 0.095 Uiso 1 1 calc R
C110 C 1.1964(3) 0.0396(7) 0.71011(14) 0.0465(15) Uani 1 1 d .
H10A H 1.2446 -0.0530 0.7039 0.070 Uiso 1 1 calc R
H10B H 1.1490 -0.0115 0.7264 0.070 Uiso 1 1 calc R
H10C H 1.2303 0.1420 0.7211 0.070 Uiso 1 1 calc R
C111 C 1.0352(3) 0.4778(7) 0.76258(15) 0.0486(15) Uani 1 1 d .
C112 C 1.0688(3) 0.6457(7) 0.77977(15) 0.0544(15) Uani 1 1 d .
H12A H 1.0489 0.6445 0.8042 0.082 Uiso 1 1 calc R
H12B H 1.0391 0.7500 0.7679 0.082 Uiso 1 1 calc R
H12C H 1.1406 0.6539 0.7786 0.082 Uiso 1 1 calc R
C113 C 0.9477(3) 0.3761(7) 0.81151(14) 0.0447(14) Uani 1 1 d .
C114 C 0.8617(3) 0.4729(7) 0.81890(14) 0.0446(14) Uani 1 1 d .
C115 C 0.8318(3) 0.4761(7) 0.85328(15) 0.0520(16) Uani 1 1 d .
H15 H 0.7736 0.5400 0.8590 0.062 Uiso 1 1 calc R
C116 C 0.8835(4) 0.3902(8) 0.87910(17) 0.0618(18) Uani 1 1 d .
C117 C 0.9684(4) 0.2952(8) 0.87131(18) 0.073(2) Uani 1 1 d .
H17 H 1.0035 0.2334 0.8893 0.088 Uiso 1 1 calc R
C118 C 1.0024(4) 0.2900(8) 0.83748(18) 0.0634(19) Uani 1 1 d .
C119 C 0.8041(3) 0.5627(8) 0.79056(15) 0.0545(16) Uani 1 1 d .
H19A H 0.7837 0.4725 0.7733 0.082 Uiso 1 1 calc R
H19B H 0.8449 0.6546 0.7794 0.082 Uiso 1 1 calc R
H19C H 0.7458 0.6202 0.8003 0.082 Uiso 1 1 calc R
C120 C 1.0945(4) 0.1838(10) 0.8296(2) 0.092(2) Uani 1 1 d .
H20A H 1.0766 0.0726 0.8172 0.138 Uiso 1 1 calc R
H20B H 1.1288 0.1533 0.8514 0.138 Uiso 1 1 calc R
H20C H 1.1378 0.2569 0.8150 0.138 Uiso 1 1 calc R
N201 N 0.3442(3) 0.6894(6) 0.56173(11) 0.0908(19) Uani 1 1 d DU
H200 H 0.2966 0.7788 0.5637 0.109 Uiso 1 1 calc R
C201 C 0.3091(4) 0.5662(7) 0.53376(16) 0.090(2) Uani 1 1 d DU
H21A H 0.2990 0.6376 0.5122 0.108 Uiso 1 1 calc R
H21B H 0.2444 0.5169 0.5404 0.108 Uiso 1 1 calc R
C202 C 0.3757(4) 0.4124(8) 0.5260(2) 0.096(2) Uani 1 1 d DU
H22A H 0.4443 0.4512 0.5289 0.145 Uiso 1 1 calc R
H22B H 0.3644 0.3724 0.5019 0.145 Uiso 1 1 calc R
H22C H 0.3624 0.3124 0.5419 0.145 Uiso 1 1 calc R
C203 C 0.4405(5) 0.7863(11) 0.5567(2) 0.182(4) Uani 1 1 d DU
H23A H 0.4531 0.8663 0.5769 0.219 Uiso 1 1 calc R
H23B H 0.4942 0.6960 0.5560 0.219 Uiso 1 1 calc R
C204 C 0.4425(9) 0.8897(15) 0.5262(2) 0.225(5) Uani 1 1 d DU
H24A H 0.4740 0.8203 0.5078 0.338 Uiso 1 1 calc R
H24B H 0.4798 1.0010 0.5306 0.338 Uiso 1 1 calc R
H24C H 0.3751 0.9203 0.5190 0.338 Uiso 1 1 calc R
C205 C 0.3599(5) 0.6149(10) 0.59718(15) 0.137(3) Uani 1 1 d DU
H25A H 0.4123 0.5224 0.5962 0.164 Uiso 1 1 calc R
H25B H 0.3839 0.7133 0.6125 0.164 Uiso 1 1 calc R
C206 C 0.2764(5) 0.5364(12) 0.6124(2) 0.137(3) Uani 1 1 d DU
H26A H 0.2214 0.6219 0.6112 0.206 Uiso 1 1 calc R
H26B H 0.2911 0.5069 0.6368 0.206 Uiso 1 1 calc R
H26C H 0.2586 0.4258 0.5998 0.206 Uiso 1 1 calc R
N301 N 0.1613(7) 0.7001(13) 0.9330(2) 0.189(4) Uani 1 1 d DU
H300 H 0.2102 0.7874 0.9312 0.227 Uiso 1 1 calc R
C301 C 0.1621(11) 0.606(3) 0.8978(4) 0.375(7) Uani 1 1 d DU
H31A H 0.1250 0.4912 0.8998 0.450 Uiso 1 1 calc R
H31B H 0.1263 0.6828 0.8808 0.450 Uiso 1 1 calc R
C302 C 0.2615(12) 0.564(3) 0.8835(5) 0.373(7) Uani 1 1 d DU
H32A H 0.3106 0.6445 0.8941 0.559 Uiso 1 1 calc R
H32B H 0.2602 0.5812 0.8582 0.559 Uiso 1 1 calc R
H32C H 0.2787 0.4381 0.8888 0.559 Uiso 1 1 calc R
C303 C 0.1883(8) 0.6006(16) 0.9659(3) 0.203(5) Uani 1 1 d DU
H33A H 0.2558 0.5516 0.9646 0.244 Uiso 1 1 calc R
H33B H 0.1847 0.6823 0.9863 0.244 Uiso 1 1 calc R
C304 C 0.1154(8) 0.4514(15) 0.9690(3) 0.183(4) Uani 1 1 d DU
H34A H 0.0549 0.4981 0.9791 0.275 Uiso 1 1 calc R
H34B H 0.1427 0.3561 0.9839 0.275 Uiso 1 1 calc R
H34C H 0.1008 0.4018 0.9458 0.275 Uiso 1 1 calc R
C305 C 0.0680(9) 0.8091(18) 0.9364(3) 0.238(5) Uani 1 1 d DU
H35A H 0.0618 0.8935 0.9165 0.285 Uiso 1 1 calc R
H35B H 0.0106 0.7269 0.9357 0.285 Uiso 1 1 calc R
C306 C 0.0685(13) 0.909(2) 0.9680(4) 0.307(6) Uani 1 1 d DU
H36A H 0.0872 0.8289 0.9874 0.460 Uiso 1 1 calc R
H36B H 0.0027 0.9578 0.9720 0.460 Uiso 1 1 calc R
H36C H 0.1158 1.0082 0.9666 0.460 Uiso 1 1 calc R

loop_
_atom_site_aniso_label
_atom_site_aniso_U_11
_atom_site_aniso_U_22
_atom_site_aniso_U_33
_atom_site_aniso_U_23
_atom_site_aniso_U_13
_atom_site_aniso_U_12
Pd1 0.04125(16) 0.03536(17) 0.0710(3) -0.0047(2) 0.01757(16) -0.00339(19)
Cl1 0.0433(6) 0.0388(6) 0.0748(10) -0.0070(7) 0.0183(6) -0.0056(5)
Cl2 0.0733(8) 0.0565(8) 0.0991(13) -0.0153(9) 0.0430(8) -0.0243(7)
S101 0.0554(7) 0.0562(8) 0.0642(11) -0.0068(8) 0.0138(7) 0.0094(7)
S102 0.1130(13) 0.1137(17) 0.0722(14) 0.0159(13) 0.0251(11) -0.0011(12)
O101 0.057(2) 0.118(4) 0.090(3) 0.004(3) 0.035(2) 0.006(2)
O102 0.107(3) 0.139(4) 0.066(3) 0.000(3) 0.000(3) 0.070(3)
O103 0.127(3) 0.053(2) 0.103(4) -0.026(3) 0.038(3) -0.015(2)
O104 0.156(5) 0.148(5) 0.096(4) 0.048(4) 0.013(4) 0.029(4)
O105 0.226(6) 0.117(5) 0.101(5) -0.015(4) 0.044(5) -0.016(5)
O106 0.099(3) 0.224(7) 0.104(4) 0.021(5) 0.055(3) -0.009(4)
N101 0.0357(18) 0.037(2) 0.056(3) -0.006(2) 0.0054(19) 0.0021(17)
N102 0.0433(18) 0.042(2) 0.059(3) 0.001(2) 0.0165(19) 0.0041(19)
C101 0.030(2) 0.049(3) 0.054(4) -0.004(3) 0.001(2) 0.007(2)
C102 0.050(3) 0.037(3) 0.064(4) -0.004(3) 0.016(3) -0.002(2)
C103 0.035(2) 0.037(2) 0.050(3) -0.009(3) 0.012(2) -0.0022(19)
C104 0.036(2) 0.046(3) 0.069(4) 0.001(3) 0.009(3) 0.004(2)
C105 0.040(2) 0.040(3) 0.059(4) -0.002(3) 0.004(2) 0.002(2)
C106 0.032(2) 0.037(3) 0.056(4) -0.004(2) 0.007(2) -0.0010(19)
C107 0.034(2) 0.029(2) 0.063(4) -0.006(3) 0.013(2) -0.0047(19)
C108 0.032(2) 0.032(3) 0.069(4) -0.001(3) 0.001(2) -0.0069(18)
C109 0.046(2) 0.080(4) 0.065(4) -0.001(3) 0.010(3) 0.030(3)
C110 0.042(2) 0.043(3) 0.054(4) 0.007(3) 0.006(2) -0.001(2)
C111 0.045(3) 0.042(3) 0.059(4) -0.001(3) 0.008(2) 0.006(2)
C112 0.052(2) 0.046(3) 0.066(4) -0.018(3) 0.013(2) -0.009(3)
C113 0.043(2) 0.046(3) 0.046(3) -0.002(3) 0.006(2) 0.005(2)
C114 0.038(2) 0.044(3) 0.052(4) -0.007(3) 0.007(2) -0.002(2)
C115 0.045(3) 0.048(3) 0.063(4) -0.010(3) 0.009(3) -0.002(2)
C116 0.066(3) 0.052(4) 0.068(4) 0.004(3) 0.021(3) -0.004(3)
C117 0.082(4) 0.067(4) 0.070(5) 0.012(4) -0.004(4) 0.019(3)
C118 0.059(3) 0.062(4) 0.070(5) 0.001(3) 0.017(3) 0.008(3)
C119 0.049(3) 0.057(3) 0.057(4) -0.017(3) -0.007(3) 0.008(3)
C120 0.073(3) 0.115(6) 0.089(5) 0.019(5) 0.009(4) 0.044(4)
N201 0.076(3) 0.089(4) 0.108(4) 0.010(3) 0.026(3) 0.035(3)
C201 0.072(3) 0.097(4) 0.102(5) 0.025(4) 0.024(3) 0.018(3)
C202 0.099(4) 0.084(4) 0.108(5) 0.015(4) 0.047(4) 0.013(3)
C203 0.129(6) 0.197(7) 0.221(8) -0.023(6) 0.026(5) 0.051(5)
C204 0.220(7) 0.224(8) 0.233(8) 0.007(7) 0.039(6) 0.026(6)
C205 0.140(5) 0.114(5) 0.155(6) 0.004(5) -0.024(5) 0.056(4)
C206 0.131(5) 0.112(5) 0.168(7) 0.032(5) 0.019(5) -0.018(5)
N301 0.193(6) 0.200(7) 0.175(7) 0.004(6) 0.017(5) -0.002(5)
C301 0.378(9) 0.372(10) 0.374(10) -0.011(7) 0.001(7) -0.023(7)
C302 0.382(9) 0.356(10) 0.380(10) 0.003(7) 0.023(7) 0.010(7)
C303 0.208(7) 0.196(8) 0.206(8) 0.018(6) 0.008(6) -0.007(6)
C304 0.171(7) 0.181(7) 0.198(8) 0.013(6) 0.024(6) -0.014(6)
C305 0.220(8) 0.243(8) 0.251(9) 0.006(7) 0.014(6) -0.006(7)
C306 0.306(9) 0.305(9) 0.310(9) 0.003(7) 0.022(7) 0.007(7)

loop_
_atom_type_symbol
_atom_type_description
_atom_type_scat_dispersion_real
_atom_type_scat_dispersion_imag
_atom_type_scat_source
C C 0.0033 0.0016 'International Tables Vol C Tables 4.2.6.8 and 6.1.1.4'
H H 0.0000 0.0000 'International Tables Vol C Tables 4.2.6.8 and 6.1.1.4'
N N 0.0061 0.0033 'International Tables Vol C Tables 4.2.6.8 and 6.1.1.4'
O O 0.0106 0.0060 'International Tables Vol C Tables 4.2.6.8 and 6.1.1.4'
S S 0.1246 0.1234 'International Tables Vol C Tables 4.2.6.8 and 6.1.1.4'
Cl Cl 0.1484 0.1585 'International Tables Vol C Tables 4.2.6.8 and 6.1.1.4'
Pd Pd -0.9988 1.0072 'International Tables Vol C Tables 4.2.6.8 and 6.1.1.4'

loop_
_geom_angle_atom_site_label_1
_geom_angle_atom_site_label_2
_geom_angle_atom_site_label_3
_geom_angle
N102 Pd1 N101 79.54(17)
N102 Pd1 Cl2 94.27(12)
N101 Pd1 Cl2 171.90(12)
N102 Pd1 Cl1 174.02(11)
N101 Pd1 Cl1 95.39(12)
Cl2 Pd1 Cl1 91.06(5)
O102 S101 O103 118.7(3)
O102 S101 O101 113.5(3)
O103 S101 O101 106.0(3)
O102 S101 C106 106.3(3)
O103 S101 C106 106.5(3)
O101 S101 C106 104.8(2)
O104 S102 O106 114.1(4)
O104 S102 O105 115.5(4)
O106 S102 O105 108.6(4)
O104 S102 C116 107.1(3)
O106 S102 C116 104.8(3)
O105 S102 C116 105.8(3)
C101 N101 C103 120.6(4)
C101 N101 Pd1 113.8(4)
C103 N101 Pd1 125.5(3)
C111 N102 C113 119.9(4)
C111 N102 Pd1 116.0(4)
C113 N102 Pd1 124.0(3)
N101 C101 C111 117.0(5)
N101 C101 C102 124.8(5)
C111 C101 C102 118.2(4)
C101 C102 H02A 109.5
C101 C102 H02B 109.5
H02A C102 H02B 109.5
C101 C102 H02C 109.5
H02A C102 H02C 109.5
H02B C102 H02C 109.5
C108 C103 N101 118.7(5)
C108 C103 C104 121.3(5)
N101 C103 C104 120.0(4)
C105 C104 C103 118.6(4)
C105 C104 C109 120.5(5)
C103 C104 C109 120.9(5)
C106 C105 C104 121.1(5)
C106 C105 H05 119.4
C104 C105 H05 119.4
C105 C106 C107 119.1(5)
C105 C106 S101 121.3(4)
C107 C106 S101 119.5(3)
C108 C107 C106 121.5(4)
C108 C107 H07 119.2
C106 C107 H07 119.2
C107 C108 C103 118.2(5)
C107 C108 C110 121.9(4)
C103 C108 C110 119.9(5)
C104 C109 H09A 109.5
C104 C109 H09B 109.5
H09A C109 H09B 109.5
C104 C109 H09C 109.5
H09A C109 H09C 109.5
H09B C109 H09C 109.5
C108 C110 H10A 109.5
C108 C110 H10B 109.5
H10A C110 H10B 109.5
C108 C110 H10C 109.5
H10A C110 H10C 109.5
H10B C110 H10C 109.5
N102 C111 C112 125.5(5)
N102 C111 C101 113.3(5)
C112 C111 C101 121.3(5)
C111 C112 H12A 109.5
C111 C112 H12B 109.5
H12A C112 H12B 109.5
C111 C112 H12C 109.5
H12A C112 H12C 109.5
H12B C112 H12C 109.5
C118 C113 C114 121.8(5)
C118 C113 N102 119.2(4)
C114 C113 N102 119.0(4)
C115 C114 C113 117.3(5)
C115 C114 C119 122.0(4)
C113 C114 C119 120.7(5)
C116 C115 C114 121.9(5)
C116 C115 H15 119.0
C114 C115 H15 119.0
C115 C116 C117 120.0(6)
C115 C116 S102 118.4(4)
C117 C116 S102 121.5(5)
C118 C117 C116 120.4(6)
C118 C117 H17 119.8
C116 C117 H17 119.8
C117 C118 C113 118.6(5)
C117 C118 C120 119.4(6)
C113 C118 C120 122.0(6)
C114 C119 H19A 109.5
C114 C119 H19B 109.5
H19A C119 H19B 109.5
C114 C119 H19C 109.5
H19A C119 H19C 109.5
H19B C119 H19C 109.5
C118 C120 H20A 109.5
C118 C120 H20B 109.5
H20A C120 H20B 109.5
C118 C120 H20C 109.5
H20A C120 H20C 109.5
H20B C120 H20C 109.5
C205 N201 C201 118.5(5)
C205 N201 C203 100.5(4)
C201 N201 C203 118.0(5)
C205 N201 H200 106.3
C201 N201 H200 106.3
C203 N201 H200 106.3
N201 C201 C202 115.2(5)
N201 C201 H21A 108.5
C202 C201 H21A 108.5
N201 C201 H21B 108.5
C202 C201 H21B 108.5
H21A C201 H21B 107.5
C201 C202 H22A 109.5
C201 C202 H22B 109.5
H22A C202 H22B 109.5
C201 C202 H22C 109.5
H22A C202 H22C 109.5
H22B C202 H22C 109.5
C204 C203 N201 113.3(7)
C204 C203 H23A 108.9
N201 C203 H23A 108.9
C204 C203 H23B 108.9
N201 C203 H23B 108.9
H23A C203 H23B 107.7
C203 C204 H24A 109.5
C203 C204 H24B 109.5
H24A C204 H24B 109.5
C203 C204 H24C 109.5
H24A C204 H24C 109.5
H24B C204 H24C 109.5
C206 C205 N201 115.4(6)
C206 C205 H25A 108.4
N201 C205 H25A 108.4
C206 C205 H25B 108.4
N201 C205 H25B 108.4
H25A C205 H25B 107.5
C205 C206 H26A 109.5
C205 C206 H26B 109.5
H26A C206 H26B 109.5
C205 C206 H26C 109.5
H26A C206 H26C 109.5
H26B C206 H26C 109.5
C303 N301 C305 112.6(9)
C303 N301 C301 121.2(11)
C305 N301 C301 109.7(9)
C303 N301 H300 103.7
C305 N301 H300 103.7
C301 N301 H300 103.7
C302 C301 N301 116.1(13)
C302 C301 H31A 108.3
N301 C301 H31A 108.3
C302 C301 H31B 108.3
N301 C301 H31B 108.3
H31A C301 H31B 107.4
C301 C302 H32A 109.5
C301 C302 H32B 109.5
H32A C302 H32B 109.5
C301 C302 H32C 109.5
H32A C302 H32C 109.5
H32B C302 H32C 109.5
C304 C303 N301 106.0(9)
C304 C303 H33A 110.5
N301 C303 H33A 110.5
C304 C303 H33B 110.5
N301 C303 H33B 110.5
H33A C303 H33B 108.7
C303 C304 H34A 109.5
C303 C304 H34B 109.5
H34A C304 H34B 109.5
C303 C304 H34C 109.5
H34A C304 H34C 109.5
H34B C304 H34C 109.5
C306 C305 N301 110.9(11)
C306 C305 H35A 109.5
N301 C305 H35A 109.5
C306 C305 H35B 109.5
N301 C305 H35B 109.5
H35A C305 H35B 108.0
C305 C306 H36A 109.5
C305 C306 H36B 109.5
H36A C306 H36B 109.5
C305 C306 H36C 109.5
H36A C306 H36C 109.5
H36B C306 H36C 109.5

loop_
_geom_bond_atom_site_label_1
_geom_bond_atom_site_label_2
_geom_bond_distance
Pd1 N102 2.012(4)
Pd1 N101 2.022(4)
Pd1 Cl2 2.2817(16)
Pd1 Cl1 2.3177(14)
S101 O102 1.422(5)
S101 O103 1.433(5)
S101 O101 1.470(4)
S101 C106 1.750(5)
S102 O104 1.417(6)
S102 O106 1.451(5)
S102 O105 1.463(7)
S102 C116 1.798(6)
N101 C101 1.286(6)
N101 C103 1.408(7)
N102 C111 1.295(6)
N102 C113 1.434(7)
C101 C111 1.484(8)
C101 C102 1.520(7)
C102 H02A 0.9800
C102 H02B 0.9800
C102 H02C 0.9800
C103 C108 1.402(6)
C103 C104 1.412(7)
C104 C105 1.393(8)
C104 C109 1.513(7)
C105 C106 1.389(6)
C105 H05 0.9500
C106 C107 1.405(7)
C107 C108 1.389(7)
C107 H07 0.9500
C108 C110 1.479(7)
C109 H09A 0.9800
C109 H09B 0.9800
C109 H09C 0.9800
C110 H10A 0.9800
C110 H10B 0.9800
C110 H10C 0.9800
C111 C112 1.476(7)
C112 H12A 0.9800
C112 H12B 0.9800
C112 H12C 0.9800
C113 C118 1.391(8)
C113 C114 1.404(6)
C114 C115 1.389(8)
C114 C119 1.489(7)
C115 C116 1.365(8)
C115 H15 0.9500
C116 C117 1.389(8)
C117 C118 1.387(9)
C117 H17 0.9500
C118 C120 1.514(8)
C119 H19A 0.9800
C119 H19B 0.9800
C119 H19C 0.9800
C120 H20A 0.9800
C120 H20B 0.9800
C120 H20C 0.9800
N201 C205 1.483(6)
N201 C201 1.484(6)
N201 C203 1.508(6)
N201 H200 0.9300
C201 C202 1.488(6)
C201 H21A 0.9900
C201 H21B 0.9900
C202 H22A 0.9800
C202 H22B 0.9800
C202 H22C 0.9800
C203 C204 1.400(8)
C203 H23A 0.9900
C203 H23B 0.9900
C204 H24A 0.9800
C204 H24B 0.9800
C204 H24C 0.9800
C205 C206 1.410(7)
C205 H25A 0.9900
C205 H25B 0.9900
C206 H26A 0.9800
C206 H26B 0.9800
C206 H26C 0.9800
N301 C303 1.505(12)
N301 C305 1.511(12)
N301 C301 1.522(14)
N301 H300 0.9300
C301 C302 1.500(16)
C301 H31A 0.9900
C301 H31B 0.9900
C302 H32A 0.9800
C302 H32B 0.9800
C302 H32C 0.9800
C303 C304 1.489(13)
C303 H33A 0.9900
C303 H33B 0.9900
C304 H34A 0.9800
C304 H34B 0.9800
C304 H34C 0.9800
C305 C306 1.424(15)
C305 H35A 0.9900
C305 H35B 0.9900
C306 H36A 0.9800
C306 H36B 0.9800
C306 H36C 0.9800

loop_
_geom_torsion_atom_site_label_1
_geom_torsion_atom_site_label_2
_geom_torsion_atom_site_label_3
_geom_torsion_atom_site_label_4
_geom_torsion
N102 Pd1 N101 C101 -5.6(3)
Cl1 Pd1 N101 C101 177.6(3)
N102 Pd1 N101 C103 179.0(4)
Cl1 Pd1 N101 C103 2.2(4)
N101 Pd1 N102 C111 4.1(3)
Cl2 Pd1 N102 C111 -170.7(3)
N101 Pd1 N102 C113 -172.4(4)
Cl2 Pd1 N102 C113 12.9(3)
C103 N101 C101 C111 -178.0(4)
Pd1 N101 C101 C111 6.4(5)
C103 N101 C101 C102 -1.1(7)
Pd1 N101 C101 C102 -176.8(4)
C101 N101 C103 C108 98.0(5)
Pd1 N101 C103 C108 -86.9(5)
C101 N101 C103 C104 -83.6(6)
Pd1 N101 C103 C104 91.5(5)
C108 C103 C104 C105 -4.0(7)
N101 C103 C104 C105 177.7(4)
C108 C103 C104 C109 175.7(5)
N101 C103 C104 C109 -2.7(7)
C103 C104 C105 C106 2.0(7)
C109 C104 C105 C106 -177.6(5)
C104 C105 C106 C107 1.8(7)
C104 C105 C106 S101 -175.9(4)
O102 S101 C106 C105 15.6(5)
O103 S101 C106 C105 -111.9(4)
O101 S101 C106 C105 136.0(4)
O102 S101 C106 C107 -162.1(4)
O103 S101 C106 C107 70.4(4)
O101 S101 C106 C107 -41.6(4)
C105 C106 C107 C108 -3.9(7)
S101 C106 C107 C108 173.8(3)
C106 C107 C108 C103 2.0(6)
C106 C107 C108 C110 -176.5(4)
N101 C103 C108 C107 -179.7(4)
C104 C103 C108 C107 2.0(7)
N101 C103 C108 C110 -1.2(6)
C104 C103 C108 C110 -179.5(4)
C113 N102 C111 C112 -5.9(7)
Pd1 N102 C111 C112 177.5(4)
C113 N102 C111 C101 174.6(4)
Pd1 N102 C111 C101 -1.9(5)
N101 C101 C111 N102 -3.0(6)
C102 C101 C111 N102 179.9(4)
N101 C101 C111 C112 177.4(4)
C102 C101 C111 C112 0.4(7)
C111 N102 C113 C118 -92.5(6)
Pd1 N102 C113 C118 83.8(5)
C111 N102 C113 C114 90.4(6)
Pd1 N102 C113 C114 -93.3(5)
C118 C113 C114 C115 -1.5(7)
N102 C113 C114 C115 175.6(4)
C118 C113 C114 C119 -179.5(5)
N102 C113 C114 C119 -2.5(7)
C113 C114 C115 C116 0.4(8)
C119 C114 C115 C116 178.4(5)
C114 C115 C116 C117 -0.3(9)
C114 C115 C116 S102 -177.3(4)
O104 S102 C116 C115 160.6(5)
O106 S102 C116 C115 39.0(6)
O105 S102 C116 C115 -75.7(6)
O104 S102 C116 C117 -16.4(6)
O106 S102 C116 C117 -137.9(6)
O105 S102 C116 C117 107.4(6)
C115 C116 C117 C118 1.3(9)
S102 C116 C117 C118 178.2(5)
C116 C117 C118 C113 -2.3(9)
C116 C117 C118 C120 -179.3(6)
C114 C113 C118 C117 2.4(8)
N102 C113 C118 C117 -174.6(5)
C114 C113 C118 C120 179.4(5)
N102 C113 C118 C120 2.3(8)
C205 N201 C201 C202 -61.2(7)
C203 N201 C201 C202 60.4(7)
C205 N201 C203 C204 -172.9(8)
C201 N201 C203 C204 56.7(9)
C201 N201 C205 C206 -58.9(8)
C203 N201 C205 C206 171.0(7)
C303 N301 C301 C302 -73(2)
C305 N301 C301 C302 153.5(17)
C305 N301 C303 C304 71.9(12)
C301 N301 C303 C304 -60.9(14)
C303 N301 C305 C306 45.9(16)
C301 N301 C305 C306 -176.0(14)
